data_1518213
loop_
_publ_author_name
'Maity, Ayan'
'Sulicz, Amanda N.'
'Deligonul, Nihal'
'Zeller, Matthias'
'Hunter, Allen D.'
'Gray, Thomas G.'

_publ_section_title
;
 Suzuki--Miyaura coupling of arylboronic acids to gold(iii)
;
_journal_issue 2
_journal_name_full 'Chem. Sci.'
_journal_page_first 981
_journal_paper_doi 10.1039/C4SC02148G
_journal_volume 6
_journal_year 2015
_chemical_formula_sum 'C28 H20 Au N S2'
_chemical_formula_weight 631.54
_chemical_name_systematic
;
 ?
;
_space_group_crystal_system tetragonal
_space_group_IT_number 88
_space_group_name_Hall '-I 4ad'
_space_group_name_H-M_alt 'I 41/a'
_symmetry_space_group_name_Hall '-I 4ad'
_symmetry_space_group_name_H-M 'I 41/a :2'
_atom_sites_solution_hydrogens geom
_atom_sites_solution_primary direct
_atom_sites_solution_secondary difmap
_audit_creation_method SHELXL-2013
_cell_angle_alpha 90
_cell_angle_beta 90
_cell_angle_gamma 90
_cell_formula_units_Z 16
_cell_length_a 35.5669(9)
_cell_length_b 35.5669(9)
_cell_length_c 7.2973(2)
_cell_measurement_reflns_used 9991
_cell_measurement_temperature 100(2)
_cell_measurement_theta_max 54.5030
_cell_measurement_theta_min 2.8559
_cell_volume 9231.1(4)
_computing_cell_refinement 'SAINT V8.34A (Bruker, 2014)'
_computing_data_collection 'Apex2 v2014.1-1 (Bruker, 2014)'
_computing_data_reduction 'SAINT V8.34A (Bruker, 2014)'
_computing_structure_refinement
;  
SHELXL-2013 (Sheldrick, 2013), 
SHELXLE Rev645 (H\"ubschle et al., 2011)
;
_computing_structure_solution 'SHELXS-97 (Sheldrick, 2008)'
_diffrn_ambient_temperature 100(2)
_diffrn_measured_fraction_theta_full 1.000
_diffrn_measured_fraction_theta_max 1.000
_diffrn_measurement_device_type 'Bruker AXS D8 Quest CMOS diffractometer'
_diffrn_measurement_method 'omega and phi scans'
_diffrn_radiation_monochromator 'laterally graded multilayer (Goebel) mirror'
_diffrn_radiation_type MoK\a
_diffrn_radiation_wavelength 0.71073
_diffrn_reflns_av_R_equivalents 0.0389
_diffrn_reflns_av_unetI/netI 0.0185
_diffrn_reflns_Laue_measured_fraction_full 1.000
_diffrn_reflns_Laue_measured_fraction_max 1.000
_diffrn_reflns_limit_h_max 50
_diffrn_reflns_limit_h_min -50
_diffrn_reflns_limit_k_max 50
_diffrn_reflns_limit_k_min -50
_diffrn_reflns_limit_l_max 10
_diffrn_reflns_limit_l_min -10
_diffrn_reflns_number 83233
_diffrn_reflns_point_group_measured_fraction_full 1.000
_diffrn_reflns_point_group_measured_fraction_max 1.000
_diffrn_reflns_theta_full 25.242
_diffrn_reflns_theta_max 30.506
_diffrn_reflns_theta_min 2.290
_diffrn_source 'I-mu-S microsource X-ray tube'
_exptl_absorpt_coefficient_mu 6.572
_exptl_absorpt_correction_T_max 0.7509
_exptl_absorpt_correction_T_min 0.3979
_exptl_absorpt_correction_type multi-scan
_exptl_absorpt_process_details 'Apex2 v2014.1-1 (Bruker, 2014)'
_exptl_crystal_colour colourless
_exptl_crystal_density_diffrn 1.818
_exptl_crystal_description rod
_exptl_crystal_F_000 4896
_exptl_crystal_size_max 0.250
_exptl_crystal_size_mid 0.190
_exptl_crystal_size_min 0.170
_refine_diff_density_max 1.002
_refine_diff_density_min -0.992
_refine_diff_density_rms 0.110
_refine_ls_extinction_method none
_refine_ls_goodness_of_fit_ref 1.399
_refine_ls_hydrogen_treatment constr
_refine_ls_matrix_type full
_refine_ls_number_parameters 699
_refine_ls_number_reflns 7052
_refine_ls_number_restraints 881
_refine_ls_restrained_S_all 1.331
_refine_ls_R_factor_all 0.0349
_refine_ls_R_factor_gt 0.0326
_refine_ls_shift/su_max 0.002
_refine_ls_shift/su_mean 0.000
_refine_ls_structure_factor_coef Fsqd
_refine_ls_weighting_details 'w=1/[\s^2^(Fo^2^)+59.5458P] where P=(Fo^2^+2Fc^2^)/3'
_refine_ls_weighting_scheme calc
_refine_ls_wR_factor_gt 0.0639
_refine_ls_wR_factor_ref 0.0646
_reflns_Friedel_coverage 0.000
_reflns_number_gt 6761
_reflns_number_total 7052
_reflns_threshold_expression 'I > 2\s(I)'
_cod_data_source_file c4sc02148g2.cif
_cod_data_source_block Quest14mz078_0m
_cod_depositor_comments 'Adding full bibliography for 1518209--1518218.cif.'
_cod_original_cell_volume 9231.1(5)
_cod_database_code 1518213
_shelx_space_group_comment
;
The symmetry employed for this shelxl refinement is uniquely defined
by the following loop, which should always be used as a source of
symmetry information in preference to the above space-group names.
They are only intended as comments.
;
_shelx_estimated_absorpt_t_min 0.290
_shelx_estimated_absorpt_t_max 0.401
_shelxl_version_number 2013-4

loop_
_space_group_symop_operation_xyz
'x, y, z'
'-x+1/2, -y, z+1/2'
'-y+3/4, x+1/4, z+1/4'
'y+3/4, -x+3/4, z+3/4'
'x+1/2, y+1/2, z+1/2'
'-x+1, -y+1/2, z+1'
'-y+5/4, x+3/4, z+3/4'
'y+5/4, -x+5/4, z+5/4'
'-x, -y, -z'
'x-1/2, y, -z-1/2'
'y-3/4, -x-1/4, -z-1/4'
'-y-3/4, x-3/4, -z-3/4'
'-x+1/2, -y+1/2, -z+1/2'
'x, y+1/2, -z'
'y-1/4, -x+1/4, -z+1/4'
'-y-1/4, x-1/4, -z-1/4'

loop_
_atom_site_label
_atom_site_type_symbol
_atom_site_fract_x
_atom_site_fract_y
_atom_site_fract_z
_atom_site_U_iso_or_equiv
_atom_site_adp_type
_atom_site_occupancy
_atom_site_site_symmetry_order
_atom_site_calc_flag
_atom_site_refinement_flags_posn
_atom_site_refinement_flags_adp
_atom_site_refinement_flags_occupancy
_atom_site_disorder_assembly
_atom_site_disorder_group
N1 N 0.50493(9) 0.46110(9) 0.1937(4) 0.0183(6) Uani 0.9258(10) 1 d D . P A 1
C1 C 0.52841(12) 0.43515(12) 0.1226(5) 0.0239(8) Uani 0.9258(10) 1 d D . P A 1
H1 H 0.5199 0.4100 0.1097 0.029 Uiso 0.9258(10) 1 calc R U P A 1
C2 C 0.56436(12) 0.44407(13) 0.0681(5) 0.0259(8) Uani 0.9258(10) 1 d D . P A 1
H2 H 0.5805 0.4253 0.0184 0.031 Uiso 0.9258(10) 1 calc R U P A 1
C3 C 0.57659(12) 0.48060(13) 0.0869(5) 0.0274(8) Uani 0.9258(10) 1 d D . P A 1
H3 H 0.6013 0.4874 0.0498 0.033 Uiso 0.9258(10) 1 calc R U P A 1
C4 C 0.55255(12) 0.50745(13) 0.1604(6) 0.0230(8) Uani 0.9258(10) 1 d D . P A 1
H4 H 0.5607 0.5327 0.1731 0.028 Uiso 0.9258(10) 1 calc R U P A 1
C5 C 0.51654(10) 0.49731(10) 0.2152(5) 0.0191(6) Uani 0.9258(10) 1 d D . P A 1
C6 C 0.48866(10) 0.52280(10) 0.2961(5) 0.0181(7) Uani 0.9258(10) 1 d D . P A 1
C7 C 0.49508(11) 0.56144(11) 0.3211(5) 0.0211(7) Uani 0.9258(10) 1 d D . P A 1
H7 H 0.5186 0.5721 0.2876 0.025 Uiso 0.9258(10) 1 calc R U P A 1
C8 C 0.46692(12) 0.58411(12) 0.3952(6) 0.0233(8) Uani 0.9258(10) 1 d D . P A 1
H8 H 0.4714 0.6102 0.4109 0.028 Uiso 0.9258(10) 1 calc R U P A 1
C9 C 0.43255(12) 0.56920(11) 0.4462(5) 0.0225(7) Uani 0.9258(10) 1 d D . P A 1
C10 C 0.42641(11) 0.53051(11) 0.4213(5) 0.0198(7) Uani 0.9258(10) 1 d D . P A 1
H10 H 0.4029 0.5200 0.4554 0.024 Uiso 0.9258(10) 1 calc R U P A 1
C11 C 0.45400(10) 0.50715(10) 0.3480(5) 0.0178(6) Uani 0.9258(10) 1 d D . P A 1
C12 C 0.40197(13) 0.59396(12) 0.5212(7) 0.0325(9) Uani 0.9258(10) 1 d D . P A 1
H12A H 0.3867 0.6036 0.4199 0.049 Uiso 0.9258(10) 1 calc R U P A 1
H12B H 0.4132 0.6150 0.5879 0.049 Uiso 0.9258(10) 1 calc R U P A 1
H12C H 0.3861 0.5794 0.6045 0.049 Uiso 0.9258(10) 1 calc R U P A 1
Au1 Au 0.45023(2) 0.45087(2) 0.28542(2) 0.01726(6) Uani 0.9258(10) 1 d D . P A 1
C13 C 0.44672(11) 0.39554(12) 0.1977(5) 0.0238(8) Uani 0.474(3) 1 d D . P A 2
S1 S 0.4605(2) 0.35823(12) 0.3226(9) 0.0315(9) Uani 0.474(3) 1 d D U P A 2
C14 C 0.4304(8) 0.3850(4) 0.031(2) 0.029(4) Uani 0.474(3) 1 d D U P A 2
H14 H 0.4211 0.4027 -0.0551 0.035 Uiso 0.474(3) 1 calc R U P A 2
C15 C 0.4464(7) 0.3268(3) 0.150(2) 0.029(3) Uani 0.474(3) 1 d D U P A 2
C16 C 0.4486(4) 0.2869(3) 0.1529(18) 0.039(3) Uani 0.474(3) 1 d D U P A 2
H16 H 0.4590 0.2743 0.2558 0.047 Uiso 0.474(3) 1 calc R U P A 2
C17 C 0.4356(4) 0.2670(3) 0.006(2) 0.045(3) Uani 0.474(3) 1 d D U P A 2
H17 H 0.4378 0.2404 0.0044 0.053 Uiso 0.474(3) 1 calc R U P A 2
C18 C 0.4193(3) 0.2853(4) -0.1418(19) 0.041(2) Uani 0.474(3) 1 d D U P A 2
H18 H 0.4099 0.2708 -0.2414 0.049 Uiso 0.474(3) 1 calc R U P A 2
C19 C 0.4163(4) 0.3237(3) -0.1475(18) 0.034(2) Uani 0.474(3) 1 d D U P A 2
H19 H 0.4058 0.3356 -0.2520 0.041 Uiso 0.474(3) 1 calc R U P A 2
C20 C 0.4288(7) 0.3451(3) 0.001(3) 0.027(3) Uani 0.474(3) 1 d D U P A 2
C21 C 0.39890(11) 0.44414(11) 0.3898(5) 0.0223(7) Uani 0.740(3) 1 d D . P A 3
S2 S 0.35864(6) 0.45781(7) 0.2784(3) 0.0346(4) Uani 0.740(3) 1 d D U P A 3
C22 C 0.3908(3) 0.4291(5) 0.5586(18) 0.0193(17) Uani 0.740(3) 1 d D U P A 3
H22 H 0.4097 0.4196 0.6380 0.023 Uiso 0.740(3) 1 calc R U P A 3
C23 C 0.32997(18) 0.4440(2) 0.4625(11) 0.0333(14) Uani 0.740(3) 1 d D U P A 3
C24 C 0.29067(19) 0.4462(2) 0.4763(13) 0.0482(17) Uani 0.740(3) 1 d D U P A 3
H24 H 0.2762 0.4561 0.3780 0.058 Uiso 0.740(3) 1 calc R U P A 3
C25 C 0.2734(2) 0.4339(3) 0.6328(15) 0.053(2) Uani 0.740(3) 1 d D U P A 3
H25 H 0.2467 0.4350 0.6421 0.063 Uiso 0.740(3) 1 calc R U P A 3
C26 C 0.29453(18) 0.4198(2) 0.7793(12) 0.0465(16) Uani 0.740(3) 1 d D U P A 3
H26 H 0.2822 0.4120 0.8885 0.056 Uiso 0.740(3) 1 calc R U P A 3
C27 C 0.33322(17) 0.41705(19) 0.7664(10) 0.0343(13) Uani 0.740(3) 1 d D U P A 3
H27 H 0.3474 0.4072 0.8658 0.041 Uiso 0.740(3) 1 calc R U P A 3
C28 C 0.35152(17) 0.4288(3) 0.6061(10) 0.0256(12) Uani 0.740(3) 1 d D U P A 3
C13B C 0.44672(11) 0.39554(12) 0.1977(5) 0.0238(8) Uani 0.451(3) 1 d D . P A 4
S1B S 0.4285(2) 0.38724(13) -0.0124(7) 0.0275(9) Uani 0.451(3) 1 d D U P A 4
C14B C 0.4556(9) 0.3617(4) 0.286(3) 0.032(5) Uani 0.451(3) 1 d D U P A 4
H14B H 0.4667 0.3610 0.4045 0.038 Uiso 0.451(3) 1 calc R U P A 4
C15B C 0.4334(7) 0.3386(3) 0.009(2) 0.027(3) Uani 0.451(3) 1 d D U P A 4
C16B C 0.4227(4) 0.3109(3) -0.1205(17) 0.035(3) Uani 0.451(3) 1 d D U P A 4
H16B H 0.4116 0.3180 -0.2337 0.042 Uiso 0.451(3) 1 calc R U P A 4
C17B C 0.4288(4) 0.2738(3) -0.0798(16) 0.033(2) Uani 0.451(3) 1 d D U P A 4
H17B H 0.4233 0.2550 -0.1682 0.040 Uiso 0.451(3) 1 calc R U P A 4
C18B C 0.4431(5) 0.2636(3) 0.0905(18) 0.036(3) Uani 0.451(3) 1 d D U P A 4
H18B H 0.4467 0.2376 0.1164 0.044 Uiso 0.451(3) 1 calc R U P A 4
C19B C 0.4521(6) 0.2895(3) 0.2229(19) 0.032(2) Uani 0.451(3) 1 d D U P A 4
H19B H 0.4618 0.2817 0.3381 0.038 Uiso 0.451(3) 1 calc R U P A 4
C20B C 0.4465(8) 0.3280(4) 0.184(2) 0.028(3) Uani 0.451(3) 1 d D U P A 4
Au1C Au 0.43288(11) 0.45962(8) 0.3143(3) 0.0248(7) Uani 0.0742(10) 1 d D U P B 5
C13C C 0.4396(17) 0.4055(7) 0.234(5) 0.0238(8) Uani 0.0742(10) 1 d D U P B 5
S1C S 0.4529(7) 0.3698(6) 0.372(3) 0.042(4) Uani 0.0742(10) 1 d D U P B 5
C14C C 0.4255(19) 0.3918(12) 0.068(5) 0.023(9) Uani 0.0742(10) 1 d D U P B 5
H14C H 0.4136 0.4075 -0.0196 0.028 Uiso 0.0742(10) 1 calc R U P B 5
C15C C 0.443(2) 0.3357(8) 0.207(6) 0.029(3) Uani 0.0742(10) 1 d D U P B 5
C16C C 0.450(4) 0.2967(9) 0.220(9) 0.039(3) Uani 0.0742(10) 1 d D U P B 5
H16C H 0.4605 0.2864 0.3286 0.047 Uiso 0.0742(10) 1 calc R U P B 5
C17C C 0.442(3) 0.2740(11) 0.075(9) 0.040(14) Uani 0.0742(10) 1 d D U P B 5
H17C H 0.4453 0.2476 0.0833 0.048 Uiso 0.0742(10) 1 calc R U P B 5
C18C C 0.428(2) 0.2898(14) -0.086(8) 0.038(12) Uani 0.0742(10) 1 d D U P B 5
H18C H 0.4202 0.2737 -0.1836 0.046 Uiso 0.0742(10) 1 calc R U P B 5
C19C C 0.424(2) 0.3280(15) -0.108(6) 0.033(12) Uani 0.0742(10) 1 d D U P B 5
H19C H 0.4177 0.3381 -0.2241 0.040 Uiso 0.0742(10) 1 calc R U P B 5
C20C C 0.431(2) 0.3520(11) 0.041(5) 0.029(10) Uani 0.0742(10) 1 d D U P B 5
C21C C 0.3808(7) 0.4476(16) 0.424(5) 0.029(6) Uani 0.0742(10) 1 d D U P B 5
S2C S 0.3391(5) 0.4548(5) 0.318(2) 0.035(3) Uani 0.0742(10) 1 d D U P B 5
C22C C 0.3759(9) 0.4301(14) 0.593(5) 0.021(7) Uani 0.0742(10) 1 d D U P B 5
H22C H 0.3963 0.4207 0.6633 0.025 Uiso 0.0742(10) 1 calc R U P B 5
C23C C 0.3136(7) 0.4410(14) 0.511(4) 0.025(8) Uani 0.0742(10) 1 d D U P B 5
C24C C 0.2752(8) 0.4466(16) 0.550(5) 0.021(9) Uani 0.0742(10) 1 d D U P B 5
H24C H 0.2603 0.4618 0.4717 0.026 Uiso 0.0742(10) 1 calc R U P B 5
C25C C 0.2592(9) 0.430(2) 0.701(7) 0.053(19) Uani 0.0742(10) 1 d D U P B 5
H25C H 0.2327 0.4284 0.7124 0.064 Uiso 0.0742(10) 1 calc R U P B 5
C26C C 0.2828(10) 0.4162(18) 0.837(6) 0.034(12) Uani 0.0742(10) 1 d D U P B 5
H26C H 0.2722 0.4045 0.9419 0.040 Uiso 0.0742(10) 1 calc R U P B 5
C27C C 0.3212(10) 0.4190(15) 0.822(4) 0.024(8) Uani 0.0742(10) 1 d D U P B 5
H27C H 0.3366 0.4153 0.9263 0.028 Uiso 0.0742(10) 1 calc R U P B 5
C28C C 0.3375(9) 0.4273(16) 0.652(4) 0.028(10) Uani 0.0742(10) 1 d D U P B 5
N1C N 0.4350(8) 0.5168(5) 0.380(5) 0.023(6) Uani 0.0742(10) 1 d D U P B 5
C1C C 0.4046(10) 0.5357(10) 0.440(8) 0.036(10) Uani 0.0742(10) 1 d D U P B 5
H1C H 0.3817 0.5227 0.4623 0.044 Uiso 0.0742(10) 1 calc R U P B 5
C2C C 0.4068(11) 0.5740(10) 0.469(8) 0.035(9) Uani 0.0742(10) 1 d D U P B 5
H2C H 0.3859 0.5875 0.5163 0.042 Uiso 0.0742(10) 1 calc R U P B 5
C3C C 0.4397(11) 0.5920(9) 0.428(7) 0.032(8) Uani 0.0742(10) 1 d D U P B 5
H3C H 0.4409 0.6186 0.4388 0.039 Uiso 0.0742(10) 1 calc R U P B 5
C4C C 0.4715(11) 0.5725(8) 0.371(8) 0.026(8) Uani 0.0742(10) 1 d D U P B 5
H4C H 0.4950 0.5848 0.3563 0.031 Uiso 0.0742(10) 1 calc R U P B 5
C5C C 0.4676(8) 0.5341(7) 0.335(6) 0.022(6) Uani 0.0742(10) 1 d D U P B 5
C6C C 0.4973(8) 0.5099(8) 0.261(6) 0.0191(6) Uani 0.0742(10) 1 d D U P B 5
C7C C 0.5342(8) 0.5218(9) 0.226(6) 0.0230(8) Uani 0.0742(10) 1 d D U P B 5
H7C H 0.5417 0.5465 0.2596 0.028 Uiso 0.0742(10) 1 calc R U P B 5
C8C C 0.5598(11) 0.4975(10) 0.142(10) 0.027(10) Uani 0.0742(10) 1 d D U P B 5
H8C H 0.5836 0.5067 0.1033 0.032 Uiso 0.0742(10) 1 calc R U P B 5
C9C C 0.5505(9) 0.4603(10) 0.117(7) 0.031(8) Uani 0.0742(10) 1 d D U P B 5
C10C C 0.5149(9) 0.4476(9) 0.171(6) 0.022(7) Uani 0.0742(10) 1 d D U P B 5
H10C H 0.5096 0.4214 0.1636 0.027 Uiso 0.0742(10) 1 calc R U P B 5
C11C C 0.4874(7) 0.4717(8) 0.236(6) 0.025(7) Uani 0.0742(10) 1 d D U P B 5
C12C C 0.5785(14) 0.4332(14) 0.040(10) 0.042(12) Uani 0.0742(10) 1 d D U P B 5
H12D H 0.5686 0.4221 -0.0729 0.063 Uiso 0.0742(10) 1 calc R U P B 5
H12E H 0.5832 0.4133 0.1299 0.063 Uiso 0.0742(10) 1 calc R U P B 5
H12F H 0.6020 0.4465 0.0134 0.063 Uiso 0.0742(10) 1 calc R U P B 5
C21B C 0.39890(11) 0.44414(11) 0.3898(5) 0.0223(7) Uani 0.186(3) 1 d D . P A 6
S2B S 0.3922(4) 0.4256(7) 0.593(2) 0.033(3) Uani 0.186(3) 1 d D U P A 6
C22B C 0.3657(5) 0.4510(15) 0.292(4) 0.054(11) Uani 0.186(3) 1 d D U P A 6
H22A H 0.3652 0.4584 0.1672 0.065 Uiso 0.186(3) 1 calc R U P A 6
C23B C 0.3435(5) 0.4324(12) 0.577(3) 0.033(6) Uani 0.186(3) 1 d D U P A 6
C24B C 0.3172(6) 0.4229(9) 0.714(3) 0.051(6) Uani 0.186(3) 1 d D U P A 6
H24B H 0.3249 0.4106 0.8237 0.061 Uiso 0.186(3) 1 calc R U P A 6
C25B C 0.2802(6) 0.4318(13) 0.687(4) 0.045(7) Uani 0.186(3) 1 d D U P A 6
H25B H 0.2627 0.4320 0.7850 0.054 Uiso 0.186(3) 1 calc R U P A 6
C26B C 0.2691(6) 0.4406(11) 0.508(4) 0.057(9) Uani 0.186(3) 1 d D U P A 6
H26B H 0.2432 0.4386 0.4768 0.068 Uiso 0.186(3) 1 calc R U P A 6
C27B C 0.2940(5) 0.4521(9) 0.375(3) 0.048(6) Uani 0.186(3) 1 d D U P A 6
H27B H 0.2853 0.4642 0.2668 0.058 Uiso 0.186(3) 1 calc R U P A 6
C28B C 0.3326(5) 0.4456(12) 0.402(3) 0.033(6) Uani 0.186(3) 1 d D U P A 6

loop_
_atom_site_aniso_label
_atom_site_aniso_U_11
_atom_site_aniso_U_22
_atom_site_aniso_U_33
_atom_site_aniso_U_23
_atom_site_aniso_U_13
_atom_site_aniso_U_12
N1 0.0194(15) 0.0200(15) 0.0155(15) 0.0033(12) -0.0017(12) 0.0003(12)
C1 0.030(2) 0.0264(19) 0.0156(17) 0.0026(14) -0.0014(15) 0.0032(16)
C2 0.027(2) 0.034(2) 0.0167(18) 0.0012(15) -0.0011(15) 0.0079(16)
C3 0.0221(18) 0.044(2) 0.0161(16) 0.0053(16) -0.0012(14) -0.0009(17)
C4 0.0247(19) 0.031(2) 0.0133(19) 0.0022(17) -0.0021(15) -0.0045(16)
C5 0.0225(16) 0.0238(17) 0.0108(14) 0.0043(13) -0.0040(12) -0.0014(13)
C6 0.0232(17) 0.0194(16) 0.0117(15) 0.0032(13) -0.0032(13) -0.0019(13)
C7 0.0235(18) 0.0218(17) 0.0179(16) 0.0036(13) -0.0053(13) -0.0062(14)
C8 0.035(2) 0.0154(17) 0.020(2) 0.0023(16) -0.0042(16) 0.0006(15)
C9 0.031(2) 0.0194(17) 0.0172(16) 0.0038(13) -0.0050(14) 0.0037(14)
C10 0.0218(18) 0.0212(18) 0.0165(17) 0.0046(14) -0.0010(14) 0.0009(14)
C11 0.0220(17) 0.0192(16) 0.0121(14) 0.0035(12) -0.0034(13) -0.0021(13)
C12 0.036(2) 0.026(2) 0.036(2) 0.0002(18) -0.0001(19) 0.0071(17)
Au1 0.01942(12) 0.01569(7) 0.01666(6) 0.00268(5) -0.00216(6) -0.00229(6)
C13 0.023(2) 0.0239(19) 0.0242(19) -0.0026(14) 0.0016(15) -0.0036(14)
S1 0.0337(16) 0.0154(12) 0.045(3) 0.0081(13) -0.0052(18) 0.0004(11)
C14 0.027(7) 0.027(5) 0.032(10) -0.007(5) 0.013(8) -0.004(4)
C15 0.018(6) 0.022(4) 0.047(5) -0.008(3) 0.008(5) -0.003(3)
C16 0.035(5) 0.023(4) 0.060(7) -0.008(3) 0.004(5) -0.001(3)
C17 0.036(6) 0.029(5) 0.069(8) -0.018(5) 0.004(6) -0.004(4)
C18 0.025(5) 0.033(5) 0.065(7) -0.024(4) 0.006(5) -0.004(4)
C19 0.020(5) 0.034(5) 0.048(6) -0.018(4) 0.010(4) -0.007(4)
C20 0.015(6) 0.024(4) 0.043(5) -0.009(4) 0.009(4) -0.002(4)
C21 0.0211(18) 0.0190(17) 0.0270(19) -0.0003(14) -0.0041(15) -0.0023(14)
S2 0.0233(8) 0.0327(9) 0.0478(9) 0.0130(7) -0.0141(8) -0.0023(8)
C22 0.019(3) 0.024(4) 0.016(4) 0.001(3) -0.002(2) -0.004(2)
C23 0.023(3) 0.027(3) 0.051(4) 0.000(3) -0.002(2) -0.006(2)
C24 0.021(3) 0.043(4) 0.080(5) 0.005(4) 0.001(3) 0.001(2)
C25 0.021(3) 0.052(5) 0.085(6) 0.000(5) 0.011(3) -0.010(3)
C26 0.026(3) 0.041(4) 0.072(5) -0.005(3) 0.019(3) -0.010(2)
C27 0.026(3) 0.033(3) 0.044(3) -0.008(3) 0.011(2) -0.010(2)
C28 0.018(2) 0.020(3) 0.038(3) -0.005(2) 0.003(2) -0.006(2)
C13B 0.023(2) 0.0239(19) 0.0242(19) -0.0026(14) 0.0016(15) -0.0036(14)
S1B 0.0326(16) 0.0275(13) 0.0224(18) 0.0016(11) 0.0012(15) -0.0097(10)
C14B 0.050(13) 0.021(6) 0.025(7) 0.003(5) 0.006(5) -0.001(6)
C15B 0.027(8) 0.019(4) 0.034(5) -0.003(3) 0.015(4) -0.001(4)
C16B 0.044(7) 0.025(5) 0.035(5) -0.004(4) 0.012(4) -0.001(4)
C17B 0.037(7) 0.021(5) 0.041(6) -0.005(4) 0.015(4) -0.003(4)
C18B 0.039(7) 0.025(4) 0.046(5) -0.006(4) 0.011(4) 0.001(4)
C19B 0.033(6) 0.020(4) 0.043(5) -0.003(3) 0.011(4) 0.001(4)
C20B 0.029(8) 0.018(4) 0.036(5) -0.003(3) 0.012(5) 0.001(4)
Au1C 0.0239(15) 0.0284(11) 0.0220(10) 0.0060(8) -0.0050(9) -0.0003(10)
C13C 0.023(2) 0.0239(19) 0.0242(19) -0.0026(14) 0.0016(15) -0.0036(14)
S1C 0.052(11) 0.029(6) 0.044(7) 0.001(4) -0.009(6) -0.005(5)
C14C 0.01(2) 0.027(7) 0.031(8) -0.007(5) 0.007(11) -0.004(7)
C15C 0.018(6) 0.022(4) 0.047(5) -0.008(3) 0.008(5) -0.003(3)
C16C 0.035(5) 0.023(4) 0.060(7) -0.008(3) 0.004(5) -0.001(3)
C17C 0.03(4) 0.028(10) 0.059(12) -0.010(8) 0.005(15) -0.003(10)
C18C 0.03(3) 0.028(11) 0.057(12) -0.011(8) 0.007(14) -0.004(11)
C19C 0.02(3) 0.029(10) 0.049(9) -0.012(7) 0.006(11) -0.005(11)
C20C 0.02(3) 0.026(7) 0.044(8) -0.009(5) 0.007(10) -0.004(7)
C21C 0.029(7) 0.037(16) 0.022(9) 0.001(9) -0.007(5) -0.002(6)
S2C 0.033(6) 0.046(9) 0.025(6) 0.005(5) -0.011(5) -0.002(6)
C22C 0.027(9) 0.019(18) 0.017(9) -0.005(10) -0.010(6) -0.002(8)
C23C 0.028(8) 0.03(2) 0.019(9) 0.004(10) -0.014(6) -0.002(8)
C24C 0.028(9) 0.02(2) 0.016(12) 0.005(13) -0.014(7) -0.002(9)
C25C 0.034(11) 0.09(5) 0.038(16) 0.04(2) -0.009(9) 0.004(11)
C26C 0.034(12) 0.04(3) 0.025(13) 0.019(16) -0.009(8) 0.005(11)
C27C 0.034(11) 0.02(2) 0.020(9) 0.003(10) -0.007(8) 0.005(11)
C28C 0.027(9) 0.04(2) 0.020(9) 0.006(11) -0.011(6) 0.001(9)
N1C 0.030(7) 0.026(7) 0.012(14) 0.005(7) -0.008(7) 0.002(5)
C1C 0.039(9) 0.032(10) 0.04(3) -0.001(10) 0.001(11) 0.005(7)
C2C 0.043(13) 0.030(10) 0.03(2) 0.001(10) -0.009(12) 0.007(8)
C3C 0.043(12) 0.032(10) 0.02(2) 0.002(9) -0.013(11) 0.006(8)
C4C 0.041(12) 0.026(7) 0.012(18) 0.004(7) -0.014(10) 0.003(6)
C5C 0.029(6) 0.027(6) 0.011(14) 0.004(6) -0.007(7) 0.002(5)
C6C 0.0225(16) 0.0238(17) 0.0108(14) 0.0043(13) -0.0040(12) -0.0014(13)
C7C 0.0247(19) 0.031(2) 0.0133(19) 0.0022(17) -0.0021(15) -0.0045(16)
C8C 0.028(9) 0.036(9) 0.02(2) 0.003(9) 0.000(11) 0.001(7)
C9C 0.033(9) 0.038(9) 0.021(18) 0.002(9) -0.004(10) 0.001(7)
C10C 0.031(8) 0.029(8) 0.007(15) 0.006(8) -0.008(8) 0.003(6)
C11C 0.030(7) 0.025(5) 0.021(18) 0.003(6) -0.003(8) -0.002(4)
C12C 0.045(15) 0.041(14) 0.04(3) 0.003(14) 0.006(17) 0.007(11)
C21B 0.0211(18) 0.0190(17) 0.0270(19) -0.0003(14) -0.0041(15) -0.0023(14)
S2B 0.037(4) 0.043(6) 0.020(5) 0.004(4) 0.002(3) -0.021(4)
C22B 0.028(10) 0.08(3) 0.059(14) 0.031(13) 0.016(9) 0.018(10)
C23B 0.028(7) 0.032(14) 0.041(9) -0.008(8) 0.005(5) -0.019(6)
C24B 0.038(8) 0.066(17) 0.049(10) -0.006(10) 0.014(7) -0.022(9)
C25B 0.036(9) 0.048(17) 0.051(11) -0.023(9) 0.012(7) -0.023(9)
C26B 0.031(8) 0.08(2) 0.054(11) -0.018(12) 0.014(7) -0.016(9)
C27B 0.022(7) 0.070(17) 0.053(10) -0.010(10) 0.009(6) -0.002(7)
C28B 0.022(7) 0.043(15) 0.035(9) -0.010(8) 0.008(6) -0.005(6)

loop_
_atom_type_symbol
_atom_type_description
_atom_type_scat_dispersion_real
_atom_type_scat_dispersion_imag
_atom_type_scat_source
C C 0.0033 0.0016 'International Tables Vol C Tables 4.2.6.8 and 6.1.1.4'
H H 0.0000 0.0000 'International Tables Vol C Tables 4.2.6.8 and 6.1.1.4'
N N 0.0061 0.0033 'International Tables Vol C Tables 4.2.6.8 and 6.1.1.4'
S S 0.1246 0.1234 'International Tables Vol C Tables 4.2.6.8 and 6.1.1.4'
Au Au -2.0133 8.8022 'International Tables Vol C Tables 4.2.6.8 and 6.1.1.4'

loop_
_geom_angle_atom_site_label_1
_geom_angle_atom_site_label_2
_geom_angle_atom_site_label_3
_geom_angle
C1 N1 C5 120.3(3)
C1 N1 Au1 125.5(3)
C5 N1 Au1 114.2(3)
N1 C1 C2 121.9(4)
N1 C1 H1 119.0
C2 C1 H1 119.0
C1 C2 C3 118.8(4)
C1 C2 H2 120.6
C3 C2 H2 120.6
C2 C3 C4 119.5(4)
C2 C3 H3 120.3
C4 C3 H3 120.3
C3 C4 C5 120.0(4)
C3 C4 H4 120.0
C5 C4 H4 120.0
N1 C5 C4 119.5(4)
N1 C5 C6 115.2(3)
C4 C5 C6 125.3(4)
C11 C6 C7 119.7(3)
C11 C6 C5 117.2(3)
C7 C6 C5 123.1(3)
C8 C7 C6 119.9(4)
C8 C7 H7 120.0
C6 C7 H7 120.0
C9 C8 C7 121.2(4)
C9 C8 H8 119.4
C7 C8 H8 119.4
C8 C9 C10 118.5(4)
C8 C9 C12 120.8(4)
C10 C9 C12 120.6(4)
C11 C10 C9 121.6(4)
C11 C10 H10 119.2
C9 C10 H10 119.2
C10 C11 C6 119.0(3)
C10 C11 Au1 128.3(3)
C6 C11 Au1 112.5(3)
C9 C12 H12A 109.5
C9 C12 H12B 109.5
H12A C12 H12B 109.5
C9 C12 H12C 109.5
H12A C12 H12C 109.5
H12B C12 H12C 109.5
C11 Au1 N1 80.84(14)
C14 C13 S1 112.3(7)
C13 S1 C15 91.7(6)
C13 C14 C20 114.4(12)
C13 C14 H14 122.8
C20 C14 H14 122.8
C20 C15 C16 119.9(11)
C20 C15 S1 112.6(10)
C16 C15 S1 127.3(10)
C17 C16 C15 118.9(11)
C17 C16 H16 120.5
C15 C16 H16 120.5
C16 C17 C18 120.7(10)
C16 C17 H17 119.7
C18 C17 H17 119.7
C19 C18 C17 121.6(10)
C19 C18 H18 119.2
C17 C18 H18 119.2
C18 C19 C20 119.7(11)
C18 C19 H19 120.2
C20 C19 H19 120.2
C19 C20 C15 119.0(11)
C19 C20 C14 132.0(12)
C15 C20 C14 108.8(12)
C22 C21 S2 111.2(5)
C21 S2 C23 92.5(3)
C21 C22 C28 114.9(9)
C21 C22 H22 122.6
C28 C22 H22 122.6
C24 C23 C28 120.7(7)
C24 C23 S2 128.1(6)
C28 C23 S2 111.1(5)
C25 C24 C23 119.3(7)
C25 C24 H24 120.3
C23 C24 H24 120.3
C24 C25 C26 120.7(6)
C24 C25 H25 119.7
C26 C25 H25 119.7
C27 C26 C25 120.5(7)
C27 C26 H26 119.7
C25 C26 H26 119.7
C26 C27 C28 119.8(7)
C26 C27 H27 120.1
C28 C27 H27 120.1
C27 C28 C23 118.9(6)
C27 C28 C22 130.7(7)
C23 C28 C22 110.3(7)
C20B C14B H14B 122.4
C20B C15B C16B 120.5(11)
C20B C15B S1B 112.2(10)
C16B C15B S1B 127.0(10)
C17B C16B C15B 118.9(10)
C17B C16B H16B 120.6
C15B C16B H16B 120.6
C16B C17B C18B 120.2(10)
C16B C17B H17B 119.9
C18B C17B H17B 119.9
C19B C18B C17B 122.5(10)
C19B C18B H18B 118.7
C17B C18B H18B 118.7
C18B C19B C20B 118.6(11)
C18B C19B H19B 120.7
C20B C19B H19B 120.7
C19B C20B C15B 119.0(11)
C19B C20B C14B 132.1(13)
C15B C20B C14B 108.5(12)
C13C Au1C C21C 91(2)
C13C Au1C C11C 90.4(19)
C21C Au1C C11C 173.2(16)
C13C Au1C N1C 170.4(19)
C21C Au1C N1C 98.4(18)
C11C Au1C N1C 80.1(10)
C14C C13C S1C 110.7(15)
C14C C13C Au1C 123(2)
S1C C13C Au1C 125.2(19)
C13C S1C C15C 93.1(11)
C13C C14C C20C 114.8(18)
C13C C14C H14C 122.6
C20C C14C H14C 122.6
C16C C15C C20C 121.0(18)
C16C C15C S1C 127.0(19)
C20C C15C S1C 111.7(15)
C17C C16C C15C 119(2)
C17C C16C H16C 120.3
C15C C16C H16C 120.3
C16C C17C C18C 120(2)
C16C C17C H17C 120.2
C18C C17C H17C 120.2
C19C C18C C17C 122(2)
C19C C18C H18C 119.1
C17C C18C H18C 119.1
C18C C19C C20C 120(2)
C18C C19C H19C 120.0
C20C C19C H19C 120.0
C19C C20C C15C 117.7(18)
C19C C20C C14C 133(2)
C15C C20C C14C 108.9(17)
C22C C21C S2C 111.1(15)
C22C C21C Au1C 123.3(16)
S2C C21C Au1C 125.4(15)
C21C S2C C23C 92.6(11)
C21C C22C C28C 114.6(18)
C21C C22C H22C 122.7
C28C C22C H22C 122.7
C24C C23C C28C 118.6(18)
C24C C23C S2C 129.0(17)
C28C C23C S2C 111.7(14)
C25C C24C C23C 120(2)
C25C C24C H24C 119.8
C23C C24C H24C 119.8
C24C C25C C26C 118(2)
C24C C25C H25C 120.8
C26C C25C H25C 120.8
C27C C26C C25C 121(2)
C27C C26C H26C 119.5
C25C C26C H26C 119.5
C26C C27C C28C 120(2)
C26C C27C H27C 120.0
C28C C27C H27C 120.0
C27C C28C C23C 117.8(18)
C27C C28C C22C 132(2)
C23C C28C C22C 109.1(16)
C1C N1C C5C 123(2)
C1C N1C Au1C 122(2)
C5C N1C Au1C 114.7(16)
N1C C1C C2C 120(2)
N1C C1C H1C 120.1
C2C C1C H1C 120.1
C3C C2C C1C 119(2)
C3C C2C H2C 120.7
C1C C2C H2C 120.7
C2C C3C C4C 122(2)
C2C C3C H3C 119.1
C4C C3C H3C 119.1
C3C C4C C5C 118(2)
C3C C4C H4C 121.2
C5C C4C H4C 121.2
N1C C5C C4C 119.0(19)
N1C C5C C6C 116.1(19)
C4C C5C C6C 125(2)
C7C C6C C11C 120.1(18)
C7C C6C C5C 124(2)
C11C C6C C5C 115.5(18)
C8C C7C C6C 120(2)
C8C C7C H7C 119.9
C6C C7C H7C 119.9
C9C C8C C7C 120(2)
C9C C8C H8C 120.1
C7C C8C H8C 120.1
C8C C9C C10C 119(2)
C8C C9C C12C 121(2)
C10C C9C C12C 120(2)
C11C C10C C9C 122(2)
C11C C10C H10C 118.8
C9C C10C H10C 118.8
C10C C11C C6C 117.4(18)
C10C C11C Au1C 129.1(19)
C6C C11C Au1C 113.4(15)
C9C C12C H12D 109.5
C9C C12C H12E 109.5
H12D C12C H12E 109.5
C9C C12C H12F 109.5
H12D C12C H12F 109.5
H12E C12C H12F 109.5
C28B C22B H22A 123.7
C24B C23B C28B 122.5(15)
C24B C23B S2B 125.1(15)
C28B C23B S2B 112.2(13)
C25B C24B C23B 118.4(18)
C25B C24B H24B 120.8
C23B C24B H24B 120.8
C24B C25B C26B 117.5(18)
C24B C25B H25B 121.2
C26B C25B H25B 121.2
C27B C26B C25B 122.8(19)
C27B C26B H26B 118.6
C25B C26B H26B 118.6
C26B C27B C28B 118.7(18)
C26B C27B H27B 120.7
C28B C27B H27B 120.7
C27B C28B C23B 116.8(15)
C27B C28B C22B 134.4(17)
C23B C28B C22B 108.8(15)

loop_
_geom_bond_atom_site_label_1
_geom_bond_atom_site_label_2
_geom_bond_distance
N1 C1 1.349(5)
N1 C5 1.361(5)
N1 Au1 2.089(3)
C1 C2 1.376(6)
C1 H1 0.9500
C2 C3 1.377(6)
C2 H2 0.9500
C3 C4 1.389(6)
C3 H3 0.9500
C4 C5 1.390(5)
C4 H4 0.9500
C5 C6 1.467(5)
C6 C11 1.405(5)
C6 C7 1.405(5)
C7 C8 1.395(6)
C7 H7 0.9500
C8 C9 1.384(6)
C8 H8 0.9500
C9 C10 1.405(5)
C9 C12 1.502(6)
C10 C11 1.393(5)
C10 H10 0.9500
C11 Au1 2.057(4)
C12 H12A 0.9800
C12 H12B 0.9800
C12 H12C 0.9800
Au1 C21 1.992(4)
Au1 C13 2.073(4)
C13 C14 1.399(14)
C13 S1 1.683(6)
S1 C15 1.758(12)
C14 C20 1.435(16)
C14 H14 0.9500
C15 C20 1.410(12)
C15 C16 1.423(13)
C16 C17 1.367(13)
C16 H16 0.9500
C17 C18 1.385(14)
C17 H17 0.9500
C18 C19 1.369(11)
C18 H18 0.9500
C19 C20 1.400(13)
C19 H19 0.9500
C21 C22 1.373(11)
C21 S2 1.717(4)
S2 C23 1.757(8)
C22 C28 1.441(12)
C22 H22 0.9500
C23 C24 1.404(8)
C23 C28 1.406(8)
C24 C25 1.369(11)
C24 H24 0.9500
C25 C26 1.401(11)
C25 H25 0.9500
C26 C27 1.383(8)
C26 H26 0.9500
C27 C28 1.403(8)
C27 H27 0.9500
S1B C15B 1.746(12)
C14B C20B 1.446(17)
C14B H14B 0.9500
C15B C20B 1.413(12)
C15B C16B 1.416(13)
C16B C17B 1.372(12)
C16B H16B 0.9500
C17B C18B 1.390(13)
C17B H17B 0.9500
C18B C19B 1.375(12)
C18B H18B 0.9500
C19B C20B 1.411(13)
C19B H19B 0.9500
Au1C C13C 2.02(3)
Au1C C21C 2.06(3)
Au1C C11C 2.066(18)
Au1C N1C 2.090(18)
C13C C14C 1.398(18)
C13C S1C 1.690(16)
S1C C15C 1.744(17)
C14C C20C 1.440(19)
C14C H14C 0.9500
C15C C16C 1.412(17)
C15C C20C 1.415(16)
C16C C17C 1.366(17)
C16C H16C 0.9500
C17C C18C 1.393(18)
C17C H17C 0.9500
C18C C19C 1.373(17)
C18C H18C 0.9500
C19C C20C 1.401(17)
C19C H19C 0.9500
C21C C22C 1.393(18)
C21C S2C 1.691(16)
S2C C23C 1.743(16)
C22C C28C 1.435(19)
C22C H22C 0.9500
C23C C24C 1.411(17)
C23C C28C 1.422(16)
C24C C25C 1.368(17)
C24C H24C 0.9500
C25C C26C 1.393(18)
C25C H25C 0.9500
C26C C27C 1.371(17)
C26C H26C 0.9500
C27C C28C 1.400(17)
C27C H27C 0.9500
N1C C1C 1.348(19)
N1C C5C 1.353(18)
C1C C2C 1.38(2)
C1C H1C 0.9500
C2C C3C 1.37(2)
C2C H2C 0.9500
C3C C4C 1.39(2)
C3C H3C 0.9500
C4C C5C 1.398(19)
C4C H4C 0.9500
C5C C6C 1.466(18)
C6C C7C 1.401(18)
C6C C11C 1.417(18)
C7C C8C 1.40(2)
C7C H7C 0.9500
C8C C9C 1.377(19)
C8C H8C 0.9500
C9C C10C 1.401(19)
C9C C12C 1.495(19)
C10C C11C 1.385(19)
C10C H10C 0.9500
C12C H12D 0.9800
C12C H12E 0.9800
C12C H12F 0.9800
S2B C23B 1.754(16)
C22B C28B 1.440(18)
C22B H22A 0.9500
C23B C24B 1.414(16)
C23B C28B 1.414(15)
C24B C25B 1.368(17)
C24B H24B 0.9500
C25B C26B 1.398(18)
C25B H25B 0.9500
C26B C27B 1.376(16)
C26B H26B 0.9500
C27B C28B 1.405(16)
C27B H27B 0.9500

loop_
_geom_torsion_atom_site_label_1
_geom_torsion_atom_site_label_2
_geom_torsion_atom_site_label_3
_geom_torsion_atom_site_label_4
_geom_torsion
C5 N1 C1 C2 -0.6(5)
Au1 N1 C1 C2 -178.8(3)
N1 C1 C2 C3 -0.1(6)
C1 C2 C3 C4 0.2(6)
C2 C3 C4 C5 0.3(6)
C1 N1 C5 C4 1.1(5)
Au1 N1 C5 C4 179.6(3)
C1 N1 C5 C6 -179.2(3)
Au1 N1 C5 C6 -0.8(4)
C3 C4 C5 N1 -1.0(6)
C3 C4 C5 C6 179.4(4)
N1 C5 C6 C11 2.2(5)
C4 C5 C6 C11 -178.2(4)
N1 C5 C6 C7 -177.1(3)
C4 C5 C6 C7 2.5(6)
C11 C6 C7 C8 -0.7(5)
C5 C6 C7 C8 178.5(3)
C6 C7 C8 C9 0.4(6)
C7 C8 C9 C10 -0.2(6)
C7 C8 C9 C12 -178.3(4)
C8 C9 C10 C11 0.3(6)
C12 C9 C10 C11 178.4(4)
C9 C10 C11 C6 -0.6(5)
C9 C10 C11 Au1 -176.0(3)
C7 C6 C11 C10 0.8(5)
C5 C6 C11 C10 -178.5(3)
C7 C6 C11 Au1 176.9(3)
C5 C6 C11 Au1 -2.4(4)
C14 C13 S1 C15 2.3(17)
Au1 C13 S1 C15 178.6(9)
S1 C13 C14 C20 0(3)
Au1 C13 C14 C20 -176.5(16)
C13 S1 C15 C20 -4.0(18)
C13 S1 C15 C16 -179(2)
C20 C15 C16 C17 4(3)
S1 C15 C16 C17 179.0(16)
C15 C16 C17 C18 -2(2)
C16 C17 C18 C19 1(2)
C17 C18 C19 C20 -2(2)
C18 C19 C20 C15 4(3)
C18 C19 C20 C14 178(3)
C16 C15 C20 C19 -5(3)
S1 C15 C20 C19 179.5(19)
C16 C15 C20 C14 -180(2)
S1 C15 C20 C14 4(3)
C13 C14 C20 C19 -177(2)
C13 C14 C20 C15 -3(3)
C22 C21 S2 C23 1.0(10)
Au1 C21 S2 C23 -177.6(4)
S2 C21 C22 C28 -1.3(18)
Au1 C21 C22 C28 177.3(9)
C21 S2 C23 C24 -179.7(8)
C21 S2 C23 C28 -0.5(6)
C28 C23 C24 C25 1.0(13)
S2 C23 C24 C25 -179.9(8)
C23 C24 C25 C26 1.0(15)
C24 C25 C26 C27 -1.8(15)
C25 C26 C27 C28 0.7(12)
C26 C27 C28 C23 1.3(11)
C26 C27 C28 C22 179.8(14)
C24 C23 C28 C27 -2.1(12)
S2 C23 C28 C27 178.6(7)
C24 C23 C28 C22 179.1(12)
S2 C23 C28 C22 -0.1(12)
C21 C22 C28 C27 -177.6(9)
C21 C22 C28 C23 0.9(19)
C20B C15B C16B C17B -6(3)
S1B C15B C16B C17B 179.9(16)
C15B C16B C17B C18B 4(2)
C16B C17B C18B C19B -1(2)
C17B C18B C19B C20B 0(3)
C18B C19B C20B C15B -2(3)
C18B C19B C20B C14B -175(3)
C16B C15B C20B C19B 5(3)
S1B C15B C20B C19B -180(2)
C16B C15B C20B C14B 179(2)
S1B C15B C20B C14B -6(3)
C14C C13C S1C C15C 4(6)
Au1C C13C S1C C15C 170(4)
S1C C13C C14C C20C -9(8)
Au1C C13C C14C C20C -176(5)
C13C S1C C15C C16C 175(9)
C13C S1C C15C C20C 2(7)
C20C C15C C16C C17C -5(16)
S1C C15C C16C C17C -178(9)
C15C C16C C17C C18C 2(18)
C16C C17C C18C C19C 4(16)
C17C C18C C19C C20C -8(13)
C18C C19C C20C C15C 5(11)
C18C C19C C20C C14C -172(8)
C16C C15C C20C C19C 2(12)
S1C C15C C20C C19C 176(6)
C16C C15C C20C C14C 179(9)
S1C C15C C20C C14C -7(8)
C13C C14C C20C C19C -173(8)
C13C C14C C20C C15C 10(9)
C22C C21C S2C C23C 8(5)
Au1C C21C S2C C23C -175(4)
S2C C21C C22C C28C -9(6)
Au1C C21C C22C C28C 175(4)
C21C S2C C23C C24C 165(6)
C21C S2C C23C C28C -6(5)
C28C C23C C24C C25C -17(9)
S2C C23C C24C C25C 173(6)
C23C C24C C25C C26C 16(11)
C24C C25C C26C C27C 1(12)
C25C C26C C27C C28C -16(10)
C26C C27C C28C C23C 14(8)
C26C C27C C28C C22C -176(6)
C24C C23C C28C C27C 2(8)
S2C C23C C28C C27C 173(4)
C24C C23C C28C C22C -170(5)
S2C C23C C28C C22C 2(6)
C21C C22C C28C C27C -165(6)
C21C C22C C28C C23C 5(7)
C5C N1C C1C C2C -4(9)
Au1C N1C C1C C2C -175(4)
N1C C1C C2C C3C 3(9)
C1C C2C C3C C4C -5(9)
C2C C3C C4C C5C 7(8)
C1C N1C C5C C4C 7(7)
Au1C N1C C5C C4C 179(4)
C1C N1C C5C C6C -176(5)
Au1C N1C C5C C6C -5(5)
C3C C4C C5C N1C -9(7)
C3C C4C C5C C6C 175(5)
N1C C5C C6C C7C -172(4)
C4C C5C C6C C7C 4(8)
N1C C5C C6C C11C 3(6)
C4C C5C C6C C11C 180(5)
C11C C6C C7C C8C 9(8)
C5C C6C C7C C8C -175(5)
C6C C7C C8C C9C -9(9)
C7C C8C C9C C10C 1(10)
C7C C8C C9C C12C -175(6)
C8C C9C C10C C11C 6(8)
C12C C9C C10C C11C -177(5)
C9C C10C C11C C6C -5(8)
C9C C10C C11C Au1C 177(4)
C7C C6C C11C C10C -2(7)
C5C C6C C11C C10C -178(4)
C7C C6C C11C Au1C 176(3)
C5C C6C C11C Au1C -1(5)
C28B C23B C24B C25B -9(6)
S2B C23B C24B C25B 176(4)
C23B C24B C25B C26B 16(6)
C24B C25B C26B C27B -21(6)
C25B C26B C27B C28B 17(6)
C26B C27B C28B C23B -9(5)
C26B C27B C28B C22B 175(5)
C24B C23B C28B C27B 5(6)
S2B C23B C28B C27B -180(3)
C24B C23B C28B C22B -177(4)
S2B C23B C28B C22B -3(5)
